data_4123876
loop_
_publ_author_name
'Lindsay, Vincent N. G.'
'Viart, H\'el\`ene M-F'
'Sarpong, Richmond'

_publ_section_title
;
 Stereodivergent Intramolecular C(sp(3))-H Functionalization of Azavinyl
 Carbenes: Synthesis of Saturated Heterocycles and Fused
 N-Heterotricycles.
;
_journal_issue 26
_journal_name_full 'Journal of the American Chemical Society'
_journal_page_first 8368
_journal_page_last 8371
_journal_paper_doi 10.1021/jacs.5b04295
_journal_volume 137
_journal_year 2015
_chemical_formula_sum 'C18 H19 N O3 S'
_chemical_formula_weight 329.40
_chemical_name_common VLIII-051B1
_chemical_name_systematic sarpong105
_space_group.centring_type P

_space_group_crystal_system orthorhombic
_space_group_IT_number 61
_space_group_name_Hall '-P 2ac 2ab'
_space_group_name_H-M_alt 'P b c a'
_symmetry_space_group_name_Hall '-P 2ac 2ab'
_symmetry_space_group_name_H-M 'P b c a'
_atom_sites_solution_hydrogens geom
_atom_sites_solution_primary iterative
_atom_sites_solution_secondary difmap
_audit_creation_method SHELXL-2014/7
_cell_angle_alpha 90
_cell_angle_beta 90
_cell_angle_gamma 90
_cell_formula_units_Z 8
_cell_length_a 9.5558(8)
_cell_length_b 16.3412(13)
_cell_length_c 20.4336(16)
_cell_measurement_reflns_used 9793
_cell_measurement_temperature 100(2)
_cell_measurement_theta_max 25.35
_cell_measurement_theta_min 2.49
_cell_volume 3190.8(4)
_computing_cell_refinement 'Bruker SAINT'
_computing_data_collection 'Bruker APEX2'
_computing_data_reduction 'Bruker SAINT'
_computing_molecular_graphics ORTEP-32
_computing_publication_material WinGX
_computing_structure_refinement SHELXL-2014
_computing_structure_solution SHELXT
_diffrn_ambient_temperature 100(2)
_diffrn_detector_area_resol_mean 8.366
_diffrn_measured_fraction_theta_full 1.000
_diffrn_measured_fraction_theta_max 1.000
_diffrn_measurement_device_type 'Bruker APEX-I CCD'
_diffrn_measurement_method 'phi and omega scans'
_diffrn_radiation_type MoK\a
_diffrn_radiation_wavelength 0.71073
_diffrn_reflns_av_R_equivalents 0.0362
_diffrn_reflns_av_unetI/netI 0.0139
_diffrn_reflns_Laue_measured_fraction_full 1.000
_diffrn_reflns_Laue_measured_fraction_max 1.000
_diffrn_reflns_limit_h_max 10
_diffrn_reflns_limit_h_min -11
_diffrn_reflns_limit_k_max 19
_diffrn_reflns_limit_k_min -19
_diffrn_reflns_limit_l_max 24
_diffrn_reflns_limit_l_min -24
_diffrn_reflns_number 43043
_diffrn_reflns_point_group_measured_fraction_full 1.000
_diffrn_reflns_point_group_measured_fraction_max 1.000
_diffrn_reflns_theta_full 25.000
_diffrn_reflns_theta_max 25.356
_diffrn_reflns_theta_min 1.993
_diffrn_source 'fine focus sealed tube'
_exptl_absorpt_coefficient_mu 0.218
_exptl_absorpt_correction_T_max 0.928
_exptl_absorpt_correction_T_min 0.842
_exptl_absorpt_correction_type multi-scan
_exptl_absorpt_process_details SADABS
_exptl_crystal_colour colorless
_exptl_crystal_density_diffrn 1.371
_exptl_crystal_description prism
_exptl_crystal_F_000 1392
_exptl_crystal_size_max 0.250
_exptl_crystal_size_mid 0.200
_exptl_crystal_size_min 0.200
_refine_diff_density_max 0.372
_refine_diff_density_min -0.445
_refine_diff_density_rms 0.056
_refine_ls_extinction_method none
_refine_ls_goodness_of_fit_ref 1.200
_refine_ls_hydrogen_treatment constr
_refine_ls_matrix_type full
_refine_ls_number_parameters 209
_refine_ls_number_reflns 2924
_refine_ls_number_restraints 0
_refine_ls_restrained_S_all 1.200
_refine_ls_R_factor_all 0.0446
_refine_ls_R_factor_gt 0.0413
_refine_ls_shift/su_max 0.000
_refine_ls_shift/su_mean 0.000
_refine_ls_structure_factor_coef Fsqd
_refine_ls_weighting_details 'w=1/[\s^2^(Fo^2^)+(0.0248P)^2^+4.1249P] where P=(Fo^2^+2Fc^2^)/3'
_refine_ls_weighting_scheme calc
_refine_ls_wR_factor_gt 0.0957
_refine_ls_wR_factor_ref 0.0979
_reflns_Friedel_coverage 0.000
_reflns_number_gt 2726
_reflns_number_total 2924
_reflns_threshold_expression 'I > 2\s(I)'
_cod_data_source_file ja5b04295_si_004.cif
_cod_data_source_block sarpong105
_cod_depositor_comments
;Adding full bibliography for 4123875--4123877.cif.

The following automatic conversions were performed:

'_space_group.centring_type' value 'primitive' was replaced with the
value 'P' as specified in the replacement file
'/home/antanas/src/cod-tools/trunk/data/replacement-values/replacement_values.lst'.

Automatic conversion script
Id: cif_fix_values 5642 2017-10-24 12:04:52Z antanas 
;
_cod_database_code 4123876
_shelx_shelxl_version_number 2014/7
_shelx_space_group_comment
; 
The symmetry employed for this shelxl refinement is uniquely defined 
by the following loop, which should always be used as a source of 
symmetry information in preference to the above space-group names. 
They are only intended as comments. 
;
_shelx_estimated_absorpt_t_min 0.948
_shelx_estimated_absorpt_t_max 0.958

loop_
_space_group_symop_operation_xyz
'x, y, z'
'-x+1/2, -y, z+1/2'
'-x, y+1/2, -z+1/2'
'x+1/2, -y+1/2, -z'
'-x, -y, -z'
'x-1/2, y, -z-1/2'
'x, -y-1/2, z-1/2'
'-x-1/2, y-1/2, z'

loop_
_atom_site_label
_atom_site_type_symbol
_atom_site_fract_x
_atom_site_fract_y
_atom_site_fract_z
_atom_site_U_iso_or_equiv
_atom_site_adp_type
_atom_site_occupancy
_atom_site_site_symmetry_order
_atom_site_calc_flag
_atom_site_refinement_flags_posn
_atom_site_refinement_flags_adp
C1 C 0.4690(2) 0.43955(12) 0.40096(10) 0.0180(4) Uani 1 1 d . .
H1A H 0.4945 0.4868 0.4288 0.022 Uiso 1 1 calc R U
H1B H 0.4814 0.4561 0.3547 0.022 Uiso 1 1 calc R U
C2 C 0.5669(2) 0.36849(12) 0.41607(9) 0.0173(4) Uani 1 1 d . .
H2 H 0.5532 0.3229 0.3841 0.021 Uiso 1 1 calc R U
C3 C 0.7216(2) 0.39703(15) 0.41675(10) 0.0239(5) Uani 1 1 d . .
H3A H 0.7792 0.3635 0.3868 0.029 Uiso 1 1 calc R U
H3B H 0.7293 0.4552 0.4038 0.029 Uiso 1 1 calc R U
C4 C 0.7667(2) 0.38466(14) 0.48809(10) 0.0221(5) Uani 1 1 d . .
H4A H 0.8170 0.3321 0.4933 0.027 Uiso 1 1 calc R U
H4B H 0.8291 0.4296 0.5024 0.027 Uiso 1 1 calc R U
C5 C 0.5424(2) 0.33871(12) 0.48620(9) 0.0166(4) Uani 1 1 d . .
H5 H 0.5661 0.2792 0.4890 0.020 Uiso 1 1 calc R U
C6 C 0.3976(2) 0.35184(12) 0.51301(10) 0.0175(4) Uani 1 1 d . .
C7 C 0.3694(2) 0.32794(14) 0.57754(10) 0.0235(5) Uani 1 1 d . .
H7 H 0.4414 0.3034 0.6029 0.028 Uiso 1 1 calc R U
C8 C 0.2387(2) 0.33945(14) 0.60488(11) 0.0276(5) Uani 1 1 d . .
H8 H 0.2211 0.3231 0.6487 0.033 Uiso 1 1 calc R U
C9 C 0.1334(2) 0.37502(14) 0.56791(11) 0.0262(5) Uani 1 1 d . .
H9 H 0.0433 0.3828 0.5866 0.031 Uiso 1 1 calc R U
C10 C 0.1582(2) 0.39920(13) 0.50415(10) 0.0214(4) Uani 1 1 d . .
H10 H 0.0855 0.4236 0.4792 0.026 Uiso 1 1 calc R U
C11 C 0.2907(2) 0.38777(12) 0.47639(9) 0.0165(4) Uani 1 1 d . .
C12 C 0.3038(2) 0.29735(12) 0.32011(9) 0.0160(4) Uani 1 1 d . .
C13 C 0.2737(2) 0.22444(12) 0.35222(9) 0.0160(4) Uani 1 1 d . .
H13 H 0.2115 0.2240 0.3885 0.019 Uiso 1 1 calc R U
C14 C 0.3354(2) 0.15247(13) 0.33084(10) 0.0189(4) Uani 1 1 d . .
H14 H 0.3129 0.1023 0.3519 0.023 Uiso 1 1 calc R U
C15 C 0.4302(2) 0.15277(14) 0.27870(11) 0.0245(5) Uani 1 1 d . .
C16 C 0.4590(2) 0.22718(15) 0.24810(11) 0.0274(5) Uani 1 1 d . .
H16 H 0.5237 0.2283 0.2128 0.033 Uiso 1 1 calc R U
C17 C 0.3964(2) 0.29936(14) 0.26756(9) 0.0229(5) Uani 1 1 d . .
H17 H 0.4160 0.3493 0.2456 0.028 Uiso 1 1 calc R U
C18 C 0.4990(3) 0.07511(16) 0.25619(14) 0.0399(6) Uani 1 1 d . .
H18A H 0.5721 0.0881 0.2242 0.060 Uiso 1 1 calc R U
H18B H 0.4290 0.0394 0.2359 0.060 Uiso 1 1 calc R U
H18C H 0.5410 0.0471 0.2938 0.060 Uiso 1 1 calc R U
N1 N 0.32020(17) 0.41855(10) 0.41226(8) 0.0168(4) Uani 1 1 d . .
O1 O 0.64009(14) 0.38457(9) 0.52540(7) 0.0192(3) Uani 1 1 d . .
O2 O 0.08922(15) 0.37186(9) 0.36954(7) 0.0253(4) Uani 1 1 d . .
O3 O 0.25198(18) 0.44984(10) 0.29846(8) 0.0307(4) Uani 1 1 d . .
S1 S 0.22863(5) 0.38909(3) 0.34774(2) 0.01948(15) Uani 1 1 d . .

loop_
_atom_site_aniso_label
_atom_site_aniso_U_11
_atom_site_aniso_U_22
_atom_site_aniso_U_33
_atom_site_aniso_U_23
_atom_site_aniso_U_13
_atom_site_aniso_U_12
C1 0.0172(10) 0.0178(10) 0.0190(10) 0.0021(8) 0.0008(8) -0.0040(8)
C2 0.0155(10) 0.0193(10) 0.0173(10) -0.0022(8) -0.0005(8) -0.0008(8)
C3 0.0178(11) 0.0308(12) 0.0230(11) 0.0013(9) 0.0010(8) -0.0024(9)
C4 0.0146(10) 0.0251(11) 0.0266(11) -0.0007(9) -0.0023(8) 0.0002(8)
C5 0.0175(10) 0.0144(10) 0.0178(10) -0.0021(8) -0.0039(8) -0.0011(8)
C6 0.0189(10) 0.0141(10) 0.0193(10) -0.0036(8) -0.0009(8) -0.0060(8)
C7 0.0236(11) 0.0271(12) 0.0200(10) 0.0016(9) -0.0022(9) -0.0060(9)
C8 0.0301(12) 0.0334(13) 0.0193(10) -0.0009(9) 0.0052(9) -0.0110(10)
C9 0.0204(11) 0.0273(12) 0.0308(12) -0.0077(9) 0.0084(9) -0.0081(9)
C10 0.0175(10) 0.0191(11) 0.0276(11) -0.0034(9) -0.0001(9) -0.0041(8)
C11 0.0183(10) 0.0123(9) 0.0188(9) -0.0029(8) 0.0000(8) -0.0051(8)
C12 0.0134(9) 0.0218(10) 0.0127(9) -0.0017(8) -0.0043(7) -0.0028(8)
C13 0.0118(9) 0.0215(10) 0.0149(9) 0.0001(8) -0.0010(7) -0.0017(8)
C14 0.0152(10) 0.0203(11) 0.0214(10) -0.0012(8) -0.0035(8) -0.0039(8)
C15 0.0160(10) 0.0311(13) 0.0262(11) -0.0133(9) 0.0007(8) -0.0054(9)
C16 0.0233(11) 0.0421(14) 0.0169(9) -0.0100(10) 0.0066(9) -0.0139(10)
C17 0.0235(11) 0.0307(12) 0.0147(10) -0.0005(8) -0.0005(8) -0.0117(9)
C18 0.0299(13) 0.0364(14) 0.0534(16) -0.0246(13) 0.0123(12) -0.0043(11)
N1 0.0149(8) 0.0157(8) 0.0197(8) 0.0000(7) -0.0013(7) -0.0011(7)
O1 0.0154(7) 0.0219(8) 0.0202(7) -0.0034(6) -0.0040(6) -0.0005(6)
O2 0.0156(7) 0.0278(8) 0.0326(8) -0.0042(7) -0.0064(6) 0.0029(6)
O3 0.0379(9) 0.0246(8) 0.0295(8) 0.0100(7) -0.0123(7) -0.0009(7)
S1 0.0187(3) 0.0180(3) 0.0218(3) 0.0027(2) -0.0068(2) 0.0007(2)

loop_
_atom_type_symbol
_atom_type_description
_atom_type_scat_dispersion_real
_atom_type_scat_dispersion_imag
_atom_type_scat_source
C C 0.0033 0.0016 'International Tables Vol C Tables 4.2.6.8 and 6.1.1.4'
H H 0.0000 0.0000 'International Tables Vol C Tables 4.2.6.8 and 6.1.1.4'
N N 0.0061 0.0033 'International Tables Vol C Tables 4.2.6.8 and 6.1.1.4'
O O 0.0106 0.0060 'International Tables Vol C Tables 4.2.6.8 and 6.1.1.4'
S S 0.1246 0.1234 'International Tables Vol C Tables 4.2.6.8 and 6.1.1.4'

loop_
_geom_angle_atom_site_label_1
_geom_angle_atom_site_label_2
_geom_angle_atom_site_label_3
_geom_angle
N1 C1 C2 112.43(16)
N1 C1 H1A 109.1
C2 C1 H1A 109.1
N1 C1 H1B 109.1
C2 C1 H1B 109.1
H1A C1 H1B 107.8
C1 C2 C5 109.75(16)
C1 C2 C3 111.00(17)
C5 C2 C3 103.49(16)
C1 C2 H2 110.8
C5 C2 H2 110.8
C3 C2 H2 110.8
C4 C3 C2 103.73(16)
C4 C3 H3A 111.0
C2 C3 H3A 111.0
C4 C3 H3B 111.0
C2 C3 H3B 111.0
H3A C3 H3B 109.0
O1 C4 C3 105.57(16)
O1 C4 H4A 110.6
C3 C4 H4A 110.6
O1 C4 H4B 110.6
C3 C4 H4B 110.6
H4A C4 H4B 108.8
O1 C5 C6 108.65(15)
O1 C5 C2 104.81(15)
C6 C5 C2 115.88(17)
O1 C5 H5 109.1
C6 C5 H5 109.1
C2 C5 H5 109.1
C11 C6 C7 118.78(19)
C11 C6 C5 122.56(18)
C7 C6 C5 118.66(18)
C8 C7 C6 121.1(2)
C8 C7 H7 119.5
C6 C7 H7 119.5
C7 C8 C9 119.6(2)
C7 C8 H8 120.2
C9 C8 H8 120.2
C10 C9 C8 120.6(2)
C10 C9 H9 119.7
C8 C9 H9 119.7
C9 C10 C11 120.0(2)
C9 C10 H10 120.0
C11 C10 H10 120.0
C6 C11 C10 120.04(19)
C6 C11 N1 119.63(18)
C10 C11 N1 120.15(18)
C13 C12 C17 121.05(19)
C13 C12 S1 119.69(15)
C17 C12 S1 119.22(16)
C14 C13 C12 119.38(18)
C14 C13 H13 120.3
C12 C13 H13 120.3
C13 C14 C15 120.8(2)
C13 C14 H14 119.6
C15 C14 H14 119.6
C16 C15 C14 118.2(2)
C16 C15 C18 120.9(2)
C14 C15 C18 120.9(2)
C17 C16 C15 122.00(19)
C17 C16 H16 119.0
C15 C16 H16 119.0
C16 C17 C12 118.5(2)
C16 C17 H17 120.7
C12 C17 H17 120.7
C15 C18 H18A 109.5
C15 C18 H18B 109.5
H18A C18 H18B 109.5
C15 C18 H18C 109.5
H18A C18 H18C 109.5
H18B C18 H18C 109.5
C11 N1 C1 114.42(15)
C11 N1 S1 121.54(13)
C1 N1 S1 116.82(13)
C4 O1 C5 104.64(14)
O3 S1 O2 119.99(10)
O3 S1 N1 106.04(9)
O2 S1 N1 107.54(9)
O3 S1 C12 107.58(10)
O2 S1 C12 108.23(9)
N1 S1 C12 106.76(9)

loop_
_geom_bond_atom_site_label_1
_geom_bond_atom_site_label_2
_geom_bond_distance
C1 N1 1.481(2)
C1 C2 1.523(3)
C1 H1A 0.9900
C1 H1B 0.9900
C2 C5 1.532(3)
C2 C3 1.550(3)
C2 H2 1.0000
C3 C4 1.534(3)
C3 H3A 0.9900
C3 H3B 0.9900
C4 O1 1.430(2)
C4 H4A 0.9900
C4 H4B 0.9900
C5 O1 1.440(2)
C5 C6 1.504(3)
C5 H5 1.0000
C6 C11 1.396(3)
C6 C7 1.401(3)
C7 C8 1.381(3)
C7 H7 0.9500
C8 C9 1.386(3)
C8 H8 0.9500
C9 C10 1.382(3)
C9 H9 0.9500
C10 C11 1.399(3)
C10 H10 0.9500
C11 N1 1.432(2)
C12 C13 1.390(3)
C12 C17 1.392(3)
C12 S1 1.756(2)
C13 C14 1.386(3)
C13 H13 0.9500
C14 C15 1.399(3)
C14 H14 0.9500
C15 C16 1.395(3)
C15 C18 1.502(3)
C16 C17 1.381(3)
C16 H16 0.9500
C17 H17 0.9500
C18 H18A 0.9800
C18 H18B 0.9800
C18 H18C 0.9800
N1 S1 1.6538(17)
O2 S1 1.4326(16)
O3 S1 1.4317(16)
